data_4321452
loop_
_publ_author_name
'Keith Izod'
'Paul O'Shaughnessy'
'Joanne M. Sheffield'
'William Clegg'
'Stephen T. Liddle'

_publ_section_title
;
 Synthesis and Structural Characterization of Sm(II) and Yb(II) Complexes
 Containing Sterically Demanding, Chelating Secondary Phosphide Ligands
;
_journal_name_full 'Inorganic Chemistry'
_journal_page_first 4741
_journal_page_last 4748
_journal_paper_doi 10.1021/ic0002871
_journal_volume 39
_journal_year 2000
_chemical_formula_sum 'C38 H76 O5 P2 Si4 Sm'
_chemical_formula_weight 937.64
_chemical_name_systematic
;
 ?
;
_space_group_IT_number 4
_symmetry_cell_setting monoclinic
_symmetry_space_group_name_Hall 'P 2yb'
_symmetry_space_group_name_H-M 'P 1 21 1'
_atom_sites_solution_hydrogens geom
_atom_sites_solution_primary heavy
_atom_sites_solution_secondary difmap
_audit_creation_method SHELXL-97
_cell_angle_alpha 90.00
_cell_angle_beta 95.363(6)
_cell_angle_gamma 90.00
_cell_formula_units_Z 2
_cell_length_a 13.176(4)
_cell_length_b 13.080(4)
_cell_length_c 14.546(4)
_cell_measurement_reflns_used 10266
_cell_measurement_temperature 160(2)
_cell_measurement_theta_max 28.48
_cell_measurement_theta_min 2.11
_cell_volume 2495.9(13)
_computing_cell_refinement 'Siemens SAINT'
_computing_data_collection 'Siemens SMART'
_computing_data_reduction 'Siemens SAINT'
_computing_molecular_graphics 'Siemens SHELXTL'
_computing_publication_material 'SHELXTL and local programs'
_computing_structure_refinement 'Siemens SHELXTL'
_computing_structure_solution 'Siemens SHELXTL'
_diffrn_ambient_temperature 160(2)
_diffrn_measured_fraction_theta_full 0.999
_diffrn_measured_fraction_theta_max 0.999
_diffrn_measurement_device_type 'Siemens SMART CCD diffractometer'
_diffrn_measurement_method '\w rotation with narrow frames'
_diffrn_radiation_monochromator graphite
_diffrn_radiation_source 'fine-focus sealed tube'
_diffrn_radiation_type MoK\a
_diffrn_radiation_wavelength 0.71073
_diffrn_reflns_av_R_equivalents 0.1378
_diffrn_reflns_av_sigmaI/netI 0.2061
_diffrn_reflns_limit_h_max 15
_diffrn_reflns_limit_h_min -15
_diffrn_reflns_limit_k_max 9
_diffrn_reflns_limit_k_min -15
_diffrn_reflns_limit_l_max 17
_diffrn_reflns_limit_l_min -17
_diffrn_reflns_number 13180
_diffrn_reflns_theta_full 25.00
_diffrn_reflns_theta_max 25.00
_diffrn_reflns_theta_min 1.99
_diffrn_standards_decay_% 0
_diffrn_standards_number 0
_exptl_absorpt_coefficient_mu 1.371
_exptl_absorpt_correction_T_max 0.802
_exptl_absorpt_correction_T_min 0.286
_exptl_absorpt_correction_type empirical
_exptl_crystal_colour 'dark green'
_exptl_crystal_density_diffrn 1.248
_exptl_crystal_density_method 'not measured'
_exptl_crystal_description block
_exptl_crystal_F_000 984
_exptl_crystal_size_max 0.34
_exptl_crystal_size_mid 0.22
_exptl_crystal_size_min 0.15
_refine_diff_density_max 1.803
_refine_diff_density_min -1.362
_refine_diff_density_rms 0.172
_refine_ls_abs_structure_details 'Flack H D (1983), Acta Cryst. A39, 876-881'
_refine_ls_abs_structure_Flack -0.24(4)
_refine_ls_extinction_method none
_refine_ls_goodness_of_fit_ref 1.033
_refine_ls_hydrogen_treatment mixed
_refine_ls_matrix_type full
_refine_ls_number_parameters 524
_refine_ls_number_reflns 7193
_refine_ls_number_restraints 403
_refine_ls_restrained_S_all 1.067
_refine_ls_R_factor_all 0.1251
_refine_ls_R_factor_gt 0.1015
_refine_ls_shift/su_max 0.007
_refine_ls_shift/su_mean 0.001
_refine_ls_structure_factor_coef Fsqd
_refine_ls_weighting_details 'calc w=1/[\s^2^(Fo^2^)+(0.1133P)^2^+0.0000P] where P=(Fo^2^+2Fc^2^)/3'
_refine_ls_weighting_scheme calc
_refine_ls_wR_factor_gt 0.2418
_refine_ls_wR_factor_ref 0.2533
_reflns_number_gt 4695
_reflns_number_total 7193
_reflns_threshold_expression >2sigma(I)
_cod_data_source_file ic0002871_2.cif
_cod_data_source_block ki31
_cod_database_code 4321452

loop_
_symmetry_equiv_pos_as_xyz
'x, y, z'
'-x, y+1/2, -z'

loop_
_atom_site_label
_atom_site_type_symbol
_atom_site_fract_x
_atom_site_fract_y
_atom_site_fract_z
_atom_site_U_iso_or_equiv
_atom_site_adp_type
_atom_site_occupancy
_atom_site_symmetry_multiplicity
_atom_site_calc_flag
_atom_site_refinement_flags
_atom_site_disorder_assembly
_atom_site_disorder_group
Sm Sm 0.49104(6) 0.39832(18) 0.24144(5) 0.0256(3) Uani 1 1 d . A .
P1 P 0.6403(4) 0.5319(5) 0.3608(3) 0.0337(14) Uani 1 1 d . . .
C1 C 0.7734(17) 0.4929(18) 0.4087(16) 0.041(6) Uani 1 1 d . . .
H1 H 0.7731 0.4864 0.4771 0.050 Uiso 1 1 calc R . .
Si1 Si 0.8132(5) 0.3714(5) 0.3657(5) 0.046(2) Uani 1 1 d . . .
C2 C 0.729(2) 0.2690(19) 0.4007(18) 0.052(7) Uani 1 1 d U . .
H2A H 0.7508 0.2036 0.3762 0.078 Uiso 1 1 calc R . .
H2B H 0.6589 0.2834 0.3762 0.078 Uiso 1 1 calc R . .
H2C H 0.7333 0.2656 0.4682 0.078 Uiso 1 1 calc R . .
C3 C 0.947(2) 0.332(3) 0.418(3) 0.105(14) Uani 1 1 d . . .
H3A H 0.9654 0.2661 0.3916 0.157 Uiso 1 1 calc R . .
H3B H 0.9467 0.3246 0.4851 0.157 Uiso 1 1 calc R . .
H3C H 0.9964 0.3839 0.4042 0.157 Uiso 1 1 calc R . .
C4 C 0.814(2) 0.370(3) 0.2349(18) 0.089(13) Uani 1 1 d . . .
H4A H 0.8361 0.3025 0.2151 0.133 Uiso 1 1 calc R . .
H4B H 0.8606 0.4223 0.2161 0.133 Uiso 1 1 calc R . .
H4C H 0.7449 0.3838 0.2063 0.133 Uiso 1 1 calc R . .
Si2 Si 0.8540(6) 0.6145(7) 0.3847(6) 0.063(2) Uani 1 1 d . . .
C5 C 0.838(3) 0.654(3) 0.260(2) 0.099(13) Uani 1 1 d . . .
H5A H 0.7665 0.6708 0.2428 0.149 Uiso 1 1 calc R . .
H5B H 0.8586 0.5971 0.2219 0.149 Uiso 1 1 calc R . .
H5C H 0.8808 0.7135 0.2514 0.149 Uiso 1 1 calc R . .
C6 C 0.991(2) 0.583(3) 0.418(2) 0.094(12) Uani 1 1 d . . .
H6A H 0.9997 0.5619 0.4823 0.141 Uiso 1 1 calc R . .
H6B H 1.0328 0.6440 0.4092 0.141 Uiso 1 1 calc R . .
H6C H 1.0121 0.5279 0.3783 0.141 Uiso 1 1 calc R . .
C7 C 0.8138(19) 0.731(2) 0.455(2) 0.093(13) Uani 1 1 d . . .
H7A H 0.7428 0.7493 0.4357 0.140 Uiso 1 1 calc R . .
H7B H 0.8579 0.7897 0.4446 0.140 Uiso 1 1 calc R . .
H7C H 0.8204 0.7144 0.5212 0.140 Uiso 1 1 calc R . .
C8 C 0.5598(14) 0.4921(15) 0.4472(11) 0.025(4) Uani 1 1 d . . .
C9 C 0.5923(15) 0.4470(15) 0.5344(13) 0.030(5) Uani 1 1 d . . .
H9 H 0.6627 0.4325 0.5485 0.036 Uiso 1 1 calc R . .
C10 C 0.5255(18) 0.4238(17) 0.5990(14) 0.046(7) Uani 1 1 d . . .
H10 H 0.5504 0.3958 0.6570 0.055 Uiso 1 1 calc R . .
C11 C 0.4213(17) 0.4414(17) 0.5791(14) 0.043(6) Uani 1 1 d . . .
H11 H 0.3759 0.4281 0.6247 0.051 Uiso 1 1 calc R . .
C12 C 0.3837(16) 0.4781(15) 0.4933(13) 0.030(5) Uani 1 1 d . . .
C13 C 0.2697(15) 0.490(2) 0.4695(15) 0.053(7) Uani 1 1 d . . .
H13A H 0.2338 0.4698 0.5228 0.079 Uiso 1 1 calc R . .
H13B H 0.2477 0.4460 0.4168 0.079 Uiso 1 1 calc R . .
H13C H 0.2540 0.5613 0.4537 0.079 Uiso 1 1 calc R . .
C14 C 0.4527(16) 0.5002(15) 0.4312(12) 0.030(5) Uani 1 1 d D . .
O1 O 0.4153(12) 0.5390(12) 0.3404(11) 0.031(4) Uani 1 1 d DU . .
C15 C 0.409(3) 0.6450(19) 0.3349(18) 0.122(18) Uani 1 1 d D . .
H15A H 0.3838 0.6651 0.2720 0.182 Uiso 1 1 calc R . .
H15B H 0.4771 0.6745 0.3502 0.182 Uiso 1 1 calc R . .
H15C H 0.3627 0.6702 0.3785 0.182 Uiso 1 1 calc R . .
P2 P 0.3396(4) 0.4670(5) 0.0882(4) 0.0423(16) Uani 1 1 d . A .
C16 C 0.1987(14) 0.4389(7) 0.0565(12) 0.041(3) Uani 1 1 d DU . .
H16A H 0.1972 0.4540 -0.0110 0.049 Uiso 0.519(8) 1 calc PR A 1
H16B H 0.1997 0.4129 -0.0080 0.049 Uiso 0.481(8) 1 calc PR A 2
Si3 Si 0.1448(10) 0.3202(10) 0.0468(9) 0.050(3) Uani 0.519(8) 1 d PDU A 1
C17 C 0.109(3) 0.284(3) 0.1628(17) 0.057(5) Uani 0.519(8) 1 d PDU A 1
H17A H 0.0764 0.2161 0.1594 0.086 Uiso 0.519(8) 1 calc PR A 1
H17B H 0.0607 0.3340 0.1835 0.086 Uiso 0.519(8) 1 calc PR A 1
H17C H 0.1698 0.2815 0.2066 0.086 Uiso 0.519(8) 1 calc PR A 1
C18 C 0.029(2) 0.316(3) -0.034(2) 0.074(12) Uani 0.519(8) 1 d PDU A 1
H18A H 0.0008 0.2465 -0.0357 0.111 Uiso 0.519(8) 1 calc PR A 1
H18B H 0.0462 0.3347 -0.0962 0.111 Uiso 0.519(8) 1 calc PR A 1
H18C H -0.0214 0.3639 -0.0142 0.111 Uiso 0.519(8) 1 calc PR A 1
C19 C 0.233(3) 0.221(3) 0.011(3) 0.087(12) Uani 0.519(8) 1 d PDU A 1
H19A H 0.1984 0.1548 0.0076 0.131 Uiso 0.519(8) 1 calc PR A 1
H19B H 0.2927 0.2173 0.0569 0.131 Uiso 0.519(8) 1 calc PR A 1
H19C H 0.2552 0.2387 -0.0491 0.131 Uiso 0.519(8) 1 calc PR A 1
Si4 Si 0.1402(9) 0.5619(9) 0.0917(9) 0.041(2) Uani 0.519(8) 1 d PDU A 1
C20 C 0.157(3) 0.570(3) 0.2189(14) 0.042(5) Uani 0.519(8) 1 d PDU A 1
H20A H 0.1264 0.6341 0.2387 0.063 Uiso 0.519(8) 1 calc PR A 1
H20B H 0.2296 0.5693 0.2400 0.063 Uiso 0.519(8) 1 calc PR A 1
H20C H 0.1230 0.5120 0.2454 0.063 Uiso 0.519(8) 1 calc PR A 1
C21 C 0.0028(16) 0.559(3) 0.055(2) 0.049(5) Uani 0.519(8) 1 d PDU A 1
H21A H -0.0290 0.6219 0.0741 0.074 Uiso 0.519(8) 1 calc PR A 1
H21B H -0.0282 0.5001 0.0840 0.074 Uiso 0.519(8) 1 calc PR A 1
H21C H -0.0076 0.5519 -0.0122 0.074 Uiso 0.519(8) 1 calc PR A 1
C22 C 0.193(3) 0.678(2) 0.046(3) 0.053(7) Uani 0.519(8) 1 d PDU A 1
H22A H 0.1580 0.7379 0.0686 0.079 Uiso 0.519(8) 1 calc PR A 1
H22B H 0.1828 0.6768 -0.0220 0.079 Uiso 0.519(8) 1 calc PR A 1
H22C H 0.2659 0.6822 0.0654 0.079 Uiso 0.519(8) 1 calc PR A 1
Si3X Si 0.1660(10) 0.3158(10) 0.1209(9) 0.049(3) Uani 0.481(8) 1 d PDU A 2
C17X C 0.198(3) 0.336(3) 0.2449(15) 0.059(11) Uani 0.481(8) 1 d PDU A 2
H17D H 0.1574 0.3926 0.2658 0.089 Uiso 0.481(8) 1 calc PR A 2
H17E H 0.2704 0.3512 0.2569 0.089 Uiso 0.481(8) 1 calc PR A 2
H17F H 0.1820 0.2733 0.2784 0.089 Uiso 0.481(8) 1 calc PR A 2
C18X C 0.0297(18) 0.288(3) 0.102(3) 0.058(6) Uani 0.481(8) 1 d PDU A 2
H18D H -0.0089 0.3465 0.1237 0.088 Uiso 0.481(8) 1 calc PR A 2
H18E H 0.0143 0.2270 0.1370 0.088 Uiso 0.481(8) 1 calc PR A 2
H18D H 0.0105 0.2772 0.0364 0.088 Uiso 0.481(8) 1 calc PR A 2
C19X C 0.239(3) 0.208(2) 0.083(3) 0.088(12) Uani 0.481(8) 1 d PDU A 2
H19D H 0.3118 0.2226 0.0939 0.132 Uiso 0.481(8) 1 calc PR A 2
H19E H 0.2208 0.1956 0.0171 0.132 Uiso 0.481(8) 1 calc PR A 2
H19F H 0.2229 0.1465 0.1180 0.132 Uiso 0.481(8) 1 calc PR A 2
Si4X Si 0.1107(9) 0.5398(10) 0.0402(10) 0.043(3) Uani 0.481(8) 1 d PDU A 2
C20X C 0.095(3) 0.595(3) 0.1558(18) 0.045(5) Uani 0.481(8) 1 d PDU A 2
H20D H 0.0463 0.6516 0.1493 0.067 Uiso 0.481(8) 1 calc PR A 2
H20E H 0.1607 0.6195 0.1839 0.067 Uiso 0.481(8) 1 calc PR A 2
H20F H 0.0689 0.5419 0.1954 0.067 Uiso 0.481(8) 1 calc PR A 2
C21X C -0.0165(18) 0.503(3) -0.012(3) 0.050(6) Uani 0.481(8) 1 d PDU A 2
H21D H -0.0603 0.5640 -0.0178 0.076 Uiso 0.481(8) 1 calc PR A 2
H21E H -0.0461 0.4526 0.0269 0.076 Uiso 0.481(8) 1 calc PR A 2
H21F H -0.0107 0.4743 -0.0735 0.076 Uiso 0.481(8) 1 calc PR A 2
C22X C 0.158(3) 0.643(2) -0.031(3) 0.055(7) Uani 0.481(8) 1 d PDU A 2
H22D H 0.1076 0.6983 -0.0380 0.083 Uiso 0.481(8) 1 calc PR A 2
H22E H 0.1689 0.6160 -0.0925 0.083 Uiso 0.481(8) 1 calc PR A 2
H22F H 0.2224 0.6696 -0.0016 0.083 Uiso 0.481(8) 1 calc PR A 2
C23 C 0.4129(16) 0.4222(17) -0.0018(12) 0.040(3) Uani 1 1 d U . .
C24 C 0.3787(15) 0.382(2) -0.0882(11) 0.041(3) Uani 1 1 d U A .
H24 H 0.3074 0.3756 -0.1039 0.049 Uiso 1 1 calc R . .
C25 C 0.4448(17) 0.3526(17) -0.1521(14) 0.042(3) Uani 1 1 d U . .
H25 H 0.4175 0.3238 -0.2090 0.050 Uiso 1 1 calc R A .
C26 C 0.5500(17) 0.3637(16) -0.1351(13) 0.041(3) Uani 1 1 d U A .
H26 H 0.5944 0.3412 -0.1788 0.050 Uiso 1 1 calc R . .
C27 C 0.5885(15) 0.409(2) -0.0517(12) 0.042(3) Uani 1 1 d U . .
C28 C 0.7068(17) 0.4285(18) -0.0340(15) 0.051(4) Uani 1 1 d U A .
H28A H 0.7406 0.4045 -0.0872 0.076 Uiso 1 1 calc R . .
H28B H 0.7339 0.3914 0.0215 0.076 Uiso 1 1 calc R . .
H28C H 0.7193 0.5018 -0.0251 0.076 Uiso 1 1 calc R . .
C29 C 0.5201(17) 0.4331(15) 0.0107(12) 0.041(3) Uani 1 1 d DU A .
O2 O 0.5631(12) 0.4733(12) 0.0989(9) 0.044(3) Uani 1 1 d DU . .
C30 C 0.579(2) 0.5786(18) 0.0955(15) 0.052(5) Uani 1 1 d DU A .
H30A H 0.6077 0.6028 0.1563 0.078 Uiso 1 1 calc R . .
H30B H 0.5146 0.6134 0.0779 0.078 Uiso 1 1 calc R . .
H30C H 0.6275 0.5936 0.0498 0.078 Uiso 1 1 calc R . .
C31 C 0.612(2) 0.194(2) 0.124(2) 0.080(11) Uani 1 1 d . A .
H31A H 0.6239 0.2517 0.0837 0.119 Uiso 1 1 calc R . .
H31B H 0.5926 0.1335 0.0863 0.119 Uiso 1 1 calc R . .
H31C H 0.6737 0.1793 0.1644 0.119 Uiso 1 1 calc R . .
O3 O 0.5312(15) 0.2187(12) 0.1787(11) 0.058(5) Uani 1 1 d . . .
C32 C 0.495(3) 0.133(2) 0.236(3) 0.119(17) Uani 1 1 d . A .
H32A H 0.5453 0.1201 0.2898 0.143 Uiso 1 1 calc R . .
H32B H 0.4883 0.0693 0.1986 0.143 Uiso 1 1 calc R . .
C33 C 0.387(3) 0.163(2) 0.270(3) 0.097(13) Uani 1 1 d . . .
H33A H 0.3374 0.1838 0.2183 0.117 Uiso 1 1 calc R A .
H33B H 0.3586 0.1081 0.3062 0.117 Uiso 1 1 calc R . .
O4 O 0.425(2) 0.2561(16) 0.3317(14) 0.078(8) Uani 1 1 d . A .
C34 C 0.443(2) 0.226(2) 0.4258(14) 0.064(9) Uani 1 1 d . . .
H34A H 0.4677 0.2848 0.4632 0.096 Uiso 1 1 calc R A .
H34B H 0.4935 0.1713 0.4317 0.096 Uiso 1 1 calc R . .
H34C H 0.3788 0.2016 0.4475 0.096 Uiso 1 1 calc R . .
O5 O 0.987(2) 0.4389(18) 0.7136(13) 0.083(7) Uani 1 1 d . . .
C35 C 0.814(3) 0.375(5) 0.724(3) 0.15(2) Uani 1 1 d . . .
H35A H 0.7440 0.3999 0.7113 0.220 Uiso 1 1 calc R . .
H35B H 0.8253 0.3526 0.7883 0.220 Uiso 1 1 calc R . .
H35C H 0.8256 0.3178 0.6829 0.220 Uiso 1 1 calc R . .
C36 C 0.880(4) 0.452(3) 0.709(3) 0.127(18) Uani 1 1 d . . .
H36A H 0.8679 0.5069 0.7537 0.152 Uiso 1 1 calc R . .
H36B H 0.8590 0.4798 0.6470 0.152 Uiso 1 1 calc R . .
C37 C 1.049(4) 0.509(3) 0.719(3) 0.119(15) Uani 1 1 d . . .
H37A H 1.0379 0.5466 0.7766 0.143 Uiso 1 1 calc R . .
H37B H 1.0295 0.5554 0.6672 0.143 Uiso 1 1 calc R . .
C38 C 1.159(4) 0.491(4) 0.721(3) 0.15(2) Uani 1 1 d . . .
H38A H 1.1932 0.5557 0.7114 0.224 Uiso 1 1 calc R . .
H38B H 1.1716 0.4432 0.6710 0.224 Uiso 1 1 calc R . .
H38C H 1.1843 0.4614 0.7803 0.224 Uiso 1 1 calc R . .

loop_
_atom_site_aniso_label
_atom_site_aniso_U_11
_atom_site_aniso_U_22
_atom_site_aniso_U_33
_atom_site_aniso_U_23
_atom_site_aniso_U_13
_atom_site_aniso_U_12
Sm 0.0258(5) 0.0258(5) 0.0250(4) 0.0014(9) 0.0009(3) -0.0032(8)
P1 0.035(3) 0.044(4) 0.022(3) 0.005(2) -0.002(2) -0.011(3)
C1 0.034(14) 0.049(17) 0.040(12) 0.010(11) 0.002(11) 0.025(12)
Si1 0.036(3) 0.035(6) 0.065(4) 0.010(3) -0.007(3) 0.007(3)
C2 0.055(11) 0.043(10) 0.059(10) 0.005(8) 0.006(9) -0.002(8)
C3 0.06(2) 0.06(2) 0.19(4) -0.01(2) -0.02(2) 0.037(17)
C4 0.07(2) 0.12(4) 0.074(17) -0.015(19) 0.012(16) 0.01(2)
Si2 0.045(4) 0.067(6) 0.082(5) -0.036(4) 0.031(4) -0.018(4)
C5 0.15(4) 0.07(3) 0.09(2) -0.011(18) 0.06(2) -0.03(2)
C6 0.035(16) 0.11(3) 0.13(3) -0.04(2) 0.016(18) -0.007(16)
C7 0.028(14) 0.10(3) 0.15(3) -0.09(2) 0.029(18) -0.014(15)
C8 0.021(10) 0.037(13) 0.017(9) -0.007(8) 0.007(8) -0.001(8)
C9 0.020(11) 0.035(13) 0.034(11) 0.007(9) 0.003(9) 0.007(8)
C10 0.059(15) 0.05(2) 0.032(10) 0.008(10) 0.003(11) 0.002(11)
C11 0.039(14) 0.058(17) 0.032(11) -0.002(10) 0.014(11) -0.017(10)
C12 0.041(13) 0.016(11) 0.034(11) -0.015(9) 0.005(10) -0.001(9)
C13 0.015(11) 0.10(2) 0.047(14) -0.008(14) 0.010(11) -0.007(12)
C14 0.040(13) 0.017(12) 0.028(11) 0.000(9) -0.015(10) 0.007(9)
O1 0.029(7) 0.030(8) 0.034(8) -0.017(7) -0.002(6) 0.011(6)
C15 0.27(5) 0.07(2) 0.028(14) 0.020(15) 0.00(2) 0.08(3)
P2 0.031(3) 0.066(5) 0.030(3) -0.014(3) -0.001(3) 0.013(3)
C16 0.033(7) 0.059(5) 0.029(7) -0.012(5) -0.008(6) 0.006(4)
Si3 0.042(6) 0.047(5) 0.057(6) -0.004(5) -0.020(5) 0.018(5)
C17 0.052(10) 0.049(10) 0.067(9) -0.005(8) -0.012(9) -0.004(9)
C18 0.05(2) 0.11(4) 0.064(18) -0.03(3) -0.02(2) -0.009(17)
C19 0.077(19) 0.066(11) 0.12(3) -0.019(17) 0.02(2) 0.027(16)
Si4 0.030(6) 0.047(5) 0.046(6) 0.014(5) -0.001(5) 0.014(5)
C20 0.036(13) 0.046(13) 0.046(7) -0.004(8) 0.008(8) 0.019(12)
C21 0.029(6) 0.063(11) 0.056(10) 0.013(10) 0.002(8) 0.005(7)
C22 0.034(15) 0.061(8) 0.063(16) 0.013(12) 0.010(17) 0.002(11)
Si3X 0.042(6) 0.039(5) 0.061(6) -0.016(5) -0.017(6) -0.003(5)
C17X 0.08(3) 0.03(3) 0.056(8) 0.011(10) -0.021(19) -0.04(3)
C18X 0.046(8) 0.053(13) 0.073(13) -0.009(12) -0.013(11) -0.006(9)
C19X 0.076(18) 0.063(10) 0.13(3) -0.018(16) 0.01(3) 0.024(17)
Si4X 0.029(6) 0.055(6) 0.045(6) 0.010(5) -0.004(5) 0.005(5)
C20X 0.036(10) 0.047(10) 0.051(8) 0.009(7) 0.005(8) 0.016(8)
C21X 0.025(8) 0.064(14) 0.061(13) 0.009(11) 0.002(10) 0.003(8)
C22X 0.036(16) 0.068(12) 0.063(15) 0.012(11) 0.014(16) -0.003(11)
C23 0.042(5) 0.052(7) 0.027(4) 0.004(5) 0.002(4) -0.010(5)
C24 0.042(5) 0.052(7) 0.027(5) 0.003(5) 0.002(4) -0.010(5)
C25 0.044(6) 0.052(7) 0.028(5) 0.003(5) 0.004(5) -0.010(5)
C26 0.044(5) 0.052(7) 0.029(4) 0.008(5) 0.006(5) -0.010(5)
C27 0.043(5) 0.053(7) 0.031(4) 0.007(5) 0.004(4) -0.012(5)
C28 0.045(6) 0.064(11) 0.044(8) -0.006(8) 0.003(6) -0.010(8)
C29 0.044(5) 0.052(6) 0.028(4) 0.005(4) 0.003(4) -0.015(5)
O2 0.049(6) 0.055(7) 0.028(4) 0.008(5) 0.000(4) -0.020(5)
C30 0.069(10) 0.059(8) 0.026(8) 0.009(7) -0.004(9) -0.034(9)
C31 0.06(2) 0.08(2) 0.09(2) -0.019(18) -0.042(18) 0.050(17)
O3 0.097(15) 0.020(10) 0.056(10) -0.001(8) 0.011(10) 0.007(9)
C32 0.15(4) 0.017(15) 0.18(4) -0.01(2) -0.03(3) 0.03(2)
C33 0.15(4) 0.029(19) 0.12(3) -0.019(19) 0.06(3) -0.03(2)
O4 0.15(2) 0.047(14) 0.036(11) -0.004(10) 0.023(13) -0.030(14)
C34 0.10(2) 0.07(2) 0.018(11) 0.007(13) 0.014(14) -0.014(19)
O5 0.097(18) 0.10(2) 0.055(11) 0.015(10) 0.018(13) -0.014(14)
C35 0.10(3) 0.18(7) 0.16(4) 0.04(4) 0.00(3) -0.02(4)
C36 0.17(5) 0.10(4) 0.12(3) 0.00(3) 0.07(4) 0.00(4)
C37 0.14(4) 0.05(3) 0.16(4) 0.00(2) 0.00(3) -0.02(3)
C38 0.17(5) 0.19(5) 0.10(3) -0.01(3) 0.06(3) -0.07(4)

loop_
_atom_type_symbol
_atom_type_description
_atom_type_scat_dispersion_real
_atom_type_scat_dispersion_imag
_atom_type_scat_source
C C 0.0033 0.0016 'International Tables Vol C Tables 4.2.6.8 and 6.1.1.4'
H H 0.0000 0.0000 'International Tables Vol C Tables 4.2.6.8 and 6.1.1.4'
O O 0.0106 0.0060 'International Tables Vol C Tables 4.2.6.8 and 6.1.1.4'
Si Si 0.0817 0.0704 'International Tables Vol C Tables 4.2.6.8 and 6.1.1.4'
P P 0.1023 0.0942 'International Tables Vol C Tables 4.2.6.8 and 6.1.1.4'
Sm Sm -0.1638 3.4418 'International Tables Vol C Tables 4.2.6.8 and 6.1.1.4'

loop_
_geom_angle_atom_site_label_1
_geom_angle_atom_site_label_2
_geom_angle_atom_site_label_3
_geom_angle
_geom_angle_site_symmetry_1
_geom_angle_site_symmetry_3
_geom_angle_publ_flag
O4 Sm O2 153.2(6) . . ?
O4 Sm O3 66.4(7) . . ?
O2 Sm O3 87.6(5) . . ?
O4 Sm O1 93.8(5) . . ?
O2 Sm O1 111.7(5) . . ?
O3 Sm O1 160.1(5) . . ?
O4 Sm P2 112.2(6) . . ?
O2 Sm P2 63.4(4) . . ?
O3 Sm P2 98.8(4) . . ?
O1 Sm P2 86.3(4) . . ?
O4 Sm P1 111.5(5) . . ?
O2 Sm P1 88.5(3) . . ?
O3 Sm P1 125.3(4) . . ?
O1 Sm P1 62.5(4) . . ?
P2 Sm P1 127.09(18) . . ?
C8 P1 C1 104.6(10) . . ?
C8 P1 Sm 80.8(6) . . ?
C1 P1 Sm 125.5(8) . . ?
Si1 C1 P1 113.5(13) . . ?
Si1 C1 Si2 118.3(12) . . ?
P1 C1 Si2 102.4(11) . . ?
C1 Si1 C2 110.1(11) . . ?
C1 Si1 C4 112.6(13) . . ?
C2 Si1 C4 109.1(14) . . ?
C1 Si1 C3 112.7(13) . . ?
C2 Si1 C3 104.2(14) . . ?
C4 Si1 C3 107.7(15) . . ?
C6 Si2 C5 109.0(17) . . ?
C6 Si2 C7 110.0(13) . . ?
C5 Si2 C7 106.5(16) . . ?
C6 Si2 C1 107.7(14) . . ?
C5 Si2 C1 112.3(13) . . ?
C7 Si2 C1 111.4(12) . . ?
C14 C8 C9 113.0(17) . . ?
C14 C8 P1 120.6(14) . . ?
C9 C8 P1 126.3(15) . . ?
C10 C9 C8 122.5(18) . . ?
C9 C10 C11 120.0(19) . . ?
C12 C11 C10 120(2) . . ?
C14 C12 C11 117.6(19) . . ?
C14 C12 C13 122.1(18) . . ?
C11 C12 C13 120.3(19) . . ?
C12 C14 C8 126.1(17) . . ?
C12 C14 O1 118.8(18) . . ?
C8 C14 O1 115.0(18) . . ?
C15 O1 C14 114.3(16) . . ?
C15 O1 Sm 134.3(17) . . ?
C14 O1 Sm 98.1(11) . . ?
C23 P2 C16 109.8(9) . . ?
C23 P2 Sm 94.5(7) . . ?
C16 P2 Sm 133.6(5) . . ?
Si3 C16 Si4X 114.0(11) . . ?
Si3 C16 Si4 128.6(12) . . ?
Si4X C16 Si4 27.2(5) . . ?
Si3 C16 P2 125.7(8) . . ?
Si4X C16 P2 120.2(8) . . ?
Si4 C16 P2 100.6(7) . . ?
Si3 C16 Si3X 34.1(6) . . ?
Si4X C16 Si3X 121.2(12) . . ?
Si4 C16 Si3X 117.9(11) . . ?
P2 C16 Si3X 107.5(8) . . ?
C16 Si3 C18 113.3(14) . . ?
C16 Si3 C19 113.1(14) . . ?
C18 Si3 C19 107.8(14) . . ?
C16 Si3 C17 107.4(13) . . ?
C18 Si3 C17 107.9(14) . . ?
C19 Si3 C17 107.1(15) . . ?
C22 Si4 C21 108.1(13) . . ?
C22 Si4 C20 107.8(14) . . ?
C21 Si4 C20 108.2(13) . . ?
C22 Si4 C16 115.8(13) . . ?
C21 Si4 C16 108.6(13) . . ?
C20 Si4 C16 108.2(11) . . ?
C19X Si3X C18X 110.0(15) . . ?
C19X Si3X C17X 109.2(15) . . ?
C18X Si3X C17X 107.6(14) . . ?
C19X Si3X C16 110.7(14) . . ?
C18X Si3X C16 110.7(13) . . ?
C17X Si3X C16 108.6(12) . . ?
C16 Si4X C21X 115.2(14) . . ?
C16 Si4X C22X 111.9(13) . . ?
C21X Si4X C22X 107.3(14) . . ?
C16 Si4X C20X 107.2(12) . . ?
C21X Si4X C20X 107.4(14) . . ?
C22X Si4X C20X 107.5(14) . . ?
C24 C23 C29 112.9(18) . . ?
C24 C23 P2 128.8(16) . . ?
C29 C23 P2 118.1(14) . . ?
C25 C24 C23 122.5(19) . . ?
C24 C25 C26 121.9(19) . . ?
C25 C26 C27 118(2) . . ?
C29 C27 C26 117.6(18) . . ?
C29 C27 C28 123.6(18) . . ?
C26 C27 C28 118.9(18) . . ?
C27 C29 C23 126.8(17) . . ?
C27 C29 O2 116.2(18) . . ?
C23 C29 O2 117.0(18) . . ?
C30 O2 C29 112.1(15) . . ?
C30 O2 Sm 118.5(13) . . ?
C29 O2 Sm 115.7(11) . . ?
C31 O3 C32 115(2) . . ?
C31 O3 Sm 126.3(17) . . ?
C32 O3 Sm 113.5(17) . . ?
O3 C32 C33 109(2) . . ?
O4 C33 C32 97(3) . . ?
C34 O4 C33 111(2) . . ?
C34 O4 Sm 133.2(19) . . ?
C33 O4 Sm 112.8(16) . . ?
C37 O5 C36 124(4) . . ?
C35 C36 O5 123(4) . . ?
O5 C37 C38 122(4) . . ?

loop_
_geom_bond_atom_site_label_1
_geom_bond_atom_site_label_2
_geom_bond_distance
_geom_bond_site_symmetry_2
_geom_bond_publ_flag
Sm O4 2.48(2) . ?
Sm O2 2.556(13) . ?
Sm O3 2.592(16) . ?
Sm O1 2.593(15) . ?
Sm P2 2.988(6) . ?
Sm P1 3.049(5) . ?
P1 C8 1.796(18) . ?
P1 C1 1.89(2) . ?
C1 Si1 1.80(2) . ?
C1 Si2 1.96(3) . ?
Si1 C2 1.84(3) . ?
Si1 C4 1.90(3) . ?
Si1 C3 1.92(3) . ?
Si2 C6 1.87(3) . ?
Si2 C5 1.87(3) . ?
Si2 C7 1.94(3) . ?
C8 C14 1.41(3) . ?
C8 C9 1.43(3) . ?
C9 C10 1.38(3) . ?
C10 C11 1.39(3) . ?
C11 C12 1.38(3) . ?
C12 C14 1.37(3) . ?
C12 C13 1.52(3) . ?
C14 O1 1.457(19) . ?
O1 C15 1.39(2) . ?
P2 C23 1.80(2) . ?
P2 C16 1.906(19) . ?
C16 Si3 1.708(15) . ?
C16 Si4X 1.758(15) . ?
C16 Si4 1.875(14) . ?
C16 Si3X 1.931(15) . ?
Si3 C18 1.839(18) . ?
Si3 C19 1.847(18) . ?
Si3 C17 1.857(18) . ?
Si4 C22 1.825(18) . ?
Si4 C21 1.840(18) . ?
Si4 C20 1.846(18) . ?
Si3X C19X 1.822(19) . ?
Si3X C18X 1.826(18) . ?
Si3X C17X 1.832(18) . ?
Si4X C21X 1.837(18) . ?
Si4X C22X 1.848(18) . ?
Si4X C20X 1.859(18) . ?
C23 C24 1.39(3) . ?
C23 C29 1.41(3) . ?
C24 C25 1.39(3) . ?
C25 C26 1.39(3) . ?
C26 C27 1.40(3) . ?
C27 C29 1.38(3) . ?
C27 C28 1.58(3) . ?
C29 O2 1.452(19) . ?
O2 C30 1.40(2) . ?
C31 O3 1.42(3) . ?
O3 C32 1.50(4) . ?
C32 C33 1.60(5) . ?
C33 O4 1.56(3) . ?
O4 C34 1.42(3) . ?
O5 C37 1.22(4) . ?
O5 C36 1.42(5) . ?
C35 C36 1.36(6) . ?
C37 C38 1.46(6) . ?
